data_7028063
loop_
_publ_author_name
'Steinborn, Dirk'
'Rausch, Mario'
'Bruhn, Clemens'
'Schmidt, Harry'
'Str\"ohl, Dieter'

_publ_section_title
;
 Syntheses and structures of novel cyclic and dinuclear organorhodoximes:
 a homologous series of di- to penta-methylene-bridged
 complexes&#x200A;&#x2021;
;
_journal_issue 2
_journal_name_full 'Journal of the Chemical Society, Dalton Transactions'
_journal_page_first 221
_journal_paper_doi 10.1039/a706184f
_journal_year 1998
_chemical_compound_source 'see text'
_chemical_formula_sum 'C62 H72 Cl18 N8 O8 P2 Rh2'
_chemical_formula_weight 1963.14
_chemical_melting_point '240-245 \%C decomp.'
_chemical_name_systematic
; 

\m-butane-1,4-diyl-bis[bis(dimethylglyoximato-N,N')(triphenylphos
phine)
 rhodium(III)]
;
_space_group_IT_number 2
_symmetry_cell_setting triclinic
_symmetry_space_group_name_Hall '-P 1'
_symmetry_space_group_name_H-M 'P -1'
_atom_sites_solution_hydrogens geom
_atom_sites_solution_primary direct
_atom_sites_solution_secondary difmap
_audit_creation_method SHELXL
_cell_angle_alpha 111.90(4)
_cell_angle_beta 93.02(4)
_cell_angle_gamma 99.67(3)
_cell_formula_units_Z 1
_cell_length_a 9.127(3)
_cell_length_b 14.238(3)
_cell_length_c 18.729(8)
_cell_measurement_reflns_used 2000
_cell_measurement_temperature 220(1)
_cell_volume 2208.3(15)
_computing_cell_refinement
;
 Stoe IPDS-software (STOE publication 4805-010, 1996)
;
_computing_data_collection
;
 Stoe IPDS-software (STOE publication 4805-010, 1996)
;
_computing_data_reduction
;
 Stoe IPDS-software (STOE publication 4805-010, 1996)
;
_computing_molecular_graphics 'ORTEPIII (Johnson, C. K., 1997)'
_computing_publication_material 'SHELXL-93 (Sheldrick, 1993)'
_computing_structure_refinement 'SHELXL-93 (Sheldrick, 1993)'
_computing_structure_solution 'SHELXS-86 (Sheldrick, 1990)'
_diffrn_ambient_temperature 220(1)
_diffrn_measurement_device 'STOE Image Plate Detection System'
_diffrn_measurement_method
;
The reciprocical space was scanned with 133 images each of which
with an exposure time of 5 min and a rotation angle of 1.5
degrees.
;
_diffrn_radiation_source 'fine-focus sealed tube'
_diffrn_radiation_type MoK\a
_diffrn_radiation_wavelength 0.71073
_diffrn_reflns_av_R_equivalents 0.0954
_diffrn_reflns_av_sigmaI/netI 0.0916
_diffrn_reflns_limit_h_max 10
_diffrn_reflns_limit_h_min -11
_diffrn_reflns_limit_k_max 18
_diffrn_reflns_limit_k_min -18
_diffrn_reflns_limit_l_max 24
_diffrn_reflns_limit_l_min -24
_diffrn_reflns_number 15629
_diffrn_reflns_theta_max 25.00
_diffrn_reflns_theta_min 2.62
_diffrn_standards_decay_% <1
_diffrn_standards_interval_count none
_diffrn_standards_interval_time none
_diffrn_standards_number 'max. 50 per image'
_exptl_absorpt_coefficient_mu 1.004
_exptl_absorpt_correction_type numerical
_exptl_crystal_colour yellow
_exptl_crystal_density_diffrn 1.476
_exptl_crystal_density_meas ?
_exptl_crystal_density_method none
_exptl_crystal_description plate
_exptl_crystal_F_000 990
_exptl_crystal_size_max 0.2
_exptl_crystal_size_mid 0.2
_exptl_crystal_size_min 0.05
_refine_diff_density_max 4.440
_refine_diff_density_min -0.877
_refine_diff_density_rms 0.198
_refine_ls_extinction_coef 0.0118(23)
_refine_ls_extinction_expression Fc^*^=kFc[1+0.001xFc^2^\l^3^/sin(2\q)]^-1/4^
_refine_ls_extinction_method SHELXL
_refine_ls_goodness_of_fit_all 1.128
_refine_ls_goodness_of_fit_obs 1.171
_refine_ls_hydrogen_treatment 'riding model'
_refine_ls_matrix_type full
_refine_ls_number_parameters 452
_refine_ls_number_reflns 7335
_refine_ls_number_restraints 0
_refine_ls_restrained_S_all 1.128
_refine_ls_restrained_S_obs 1.171
_refine_ls_R_factor_all 0.0931
_refine_ls_R_factor_obs 0.0857
_refine_ls_shift/esd_max 0.009
_refine_ls_shift/esd_mean 0.001
_refine_ls_structure_factor_coef Fsqd
_refine_ls_weighting_details 'w=1/[\s^2^(Fo^2^)+(0.1467P)^2^+11.3960P] where P=(Fo^2^+2Fc^2^)/3'
_refine_ls_weighting_scheme calc
_refine_ls_wR_factor_all 0.2708
_refine_ls_wR_factor_obs 0.2617
_reflns_number_observed 6395
_reflns_number_total 7335
_reflns_observed_criterion >2sigma(I)
_cod_data_source_file f706184csup1.cif
_cod_data_source_block ipds220
_cod_depositor_comments
;
The following automatic conversions were performed:

'_exptl_crystal_density_meas' value 'none' was changed to '?' - the
value is perceived as not measured.

Automatic conversion script
Id: cif_fix_values 3008 2015-01-20 13:52:24Z robertas 

The following automatic conversions were performed:

'_refine_ls_weighting_scheme' value 'calc
w=1/[\s^2^(Fo^2^)+(0.1467P)^2^+11.3960P] where P=(Fo^2^+2Fc^2^)/3'
was changed to 'calc'. New tag '_refine_ls_weighting_details' was
created. The value of the new tag was set to
'w=1/[\s^2^(Fo^2^)+(0.1467P)^2^+11.3960P] where P=(Fo^2^+2Fc^2^)/3'.

Automatic conversion script
Id: cif_fix_values 3143 2015-03-26 13:38:13Z robertas 
;
_cod_original_cell_volume 2208.4(12)
_cod_database_code 7028063

loop_
_symmetry_equiv_pos_as_xyz
'x, y, z'
'-x, -y, -z'

loop_
_atom_site_aniso_label
_atom_site_aniso_U_11
_atom_site_aniso_U_22
_atom_site_aniso_U_33
_atom_site_aniso_U_23
_atom_site_aniso_U_13
_atom_site_aniso_U_12
C1 0.055(6) 0.046(5) 0.053(5) 0.030(4) -0.006(4) 0.007(4)
C2 0.034(5) 0.028(4) 0.042(4) 0.012(3) -0.005(3) -0.001(3)
C3 0.035(5) 0.028(4) 0.041(4) 0.007(3) -0.003(3) 0.004(3)
C4 0.048(6) 0.052(6) 0.074(7) 0.028(5) 0.005(5) 0.020(4)
C5 0.042(6) 0.060(6) 0.066(6) 0.031(5) 0.012(4) 0.023(4)
C6 0.033(5) 0.027(4) 0.035(4) 0.007(3) 0.000(3) 0.001(3)
C7 0.038(5) 0.026(4) 0.031(4) 0.013(3) -0.004(3) -0.005(3)
C8 0.051(6) 0.059(6) 0.050(5) 0.035(5) -0.004(4) 0.000(4)
C9 0.036(5) 0.023(3) 0.031(4) 0.010(3) 0.002(3) 0.000(3)
C10 0.052(6) 0.048(5) 0.039(4) 0.024(4) -0.012(4) -0.019(4)
C11 0.066(7) 0.058(6) 0.067(6) 0.042(5) -0.032(5) -0.037(5)
C12 0.059(7) 0.047(5) 0.062(6) 0.032(5) 0.009(5) -0.013(4)
C13 0.068(7) 0.055(6) 0.042(5) 0.026(4) 0.008(4) -0.010(5)
C14 0.054(6) 0.036(4) 0.032(4) 0.014(3) 0.002(4) -0.012(4)
C15 0.031(4) 0.025(3) 0.023(3) 0.008(3) -0.001(3) -0.004(3)
C16 0.054(6) 0.045(5) 0.022(3) 0.009(3) 0.004(3) 0.012(4)
C17 0.071(7) 0.062(6) 0.026(4) 0.016(4) 0.004(4) 0.016(5)
C18 0.064(7) 0.051(5) 0.037(4) 0.018(4) -0.012(4) 0.010(4)
C19 0.035(5) 0.052(5) 0.040(4) 0.017(4) -0.002(3) 0.011(4)
C20 0.036(5) 0.041(4) 0.030(4) 0.012(3) -0.003(3) 0.001(3)
C21 0.035(5) 0.034(4) 0.026(3) 0.006(3) -0.002(3) 0.004(3)
C22 0.073(7) 0.048(5) 0.064(6) 0.035(5) 0.027(5) 0.028(5)
C23 0.107(11) 0.062(7) 0.089(8) 0.043(7) 0.030(7) 0.050(7)
C24 0.074(8) 0.068(7) 0.048(5) 0.015(5) 0.015(5) 0.042(6)
C25 0.039(5) 0.058(6) 0.033(4) 0.003(4) 0.005(3) 0.011(4)
C26 0.036(5) 0.038(4) 0.029(4) 0.003(3) 0.002(3) 0.001(3)
C27 0.040(5) 0.026(4) 0.045(5) 0.000(3) -0.014(4) 0.002(3)
C28 0.041(5) 0.022(4) 0.030(4) 0.003(3) -0.008(3) -0.001(3)
C29 0.079(8) 0.047(6) 0.062(6) 0.020(5) 0.025(5) 0.015(5)
C30 0.094(10) 0.077(8) 0.054(6) 0.016(6) 0.020(6) 0.026(7)
C31 0.059(8) 0.061(7) 0.135(13) 0.033(8) 0.013(8) -0.002(6)
N1 0.033(4) 0.022(3) 0.032(3) 0.006(2) -0.002(3) -0.005(2)
N2 0.027(4) 0.033(3) 0.030(3) 0.003(3) 0.005(2) 0.001(3)
N3 0.030(4) 0.025(3) 0.025(3) 0.007(2) 0.002(2) -0.003(2)
N4 0.028(4) 0.027(3) 0.027(3) 0.006(2) 0.001(2) -0.006(2)
O1 0.037(3) 0.042(3) 0.034(3) 0.019(2) 0.009(2) 0.003(2)
O2 0.039(4) 0.055(4) 0.043(3) 0.015(3) 0.016(3) 0.010(3)
O3 0.032(3) 0.042(3) 0.037(3) 0.015(2) 0.011(2) 0.004(2)
O4 0.041(4) 0.046(3) 0.024(3) 0.011(2) 0.008(2) -0.001(2)
P 0.0292(11) 0.0225(9) 0.0204(8) 0.0059(7) 0.0013(7) -0.0013(7)
Cl1 0.087(2) 0.074(2) 0.075(2) 0.040(2) 0.010(2) 0.018(2)
Cl2 0.118(3) 0.057(2) 0.100(3) 0.025(2) -0.017(2) -0.019(2)
Cl3 0.106(3) 0.063(2) 0.112(3) 0.028(2) -0.041(2) 0.007(2)
Cl4 0.098(3) 0.081(2) 0.070(2) 0.036(2) 0.036(2) 0.036(2)
Cl5 0.144(6) 0.079(3) 0.257(8) 0.005(4) 0.032(5) -0.019(3)
Cl6 0.183(6) 0.166(5) 0.122(4) 0.089(4) 0.021(3) 0.094(4)
Cl7 0.097(4) 0.214(7) 0.100(3) 0.003(4) 0.017(3) 0.012(4)
Cl8 0.088(3) 0.141(4) 0.313(9) 0.154(6) -0.016(4) 0.005(3)
Cl9 0.139(4) 0.109(3) 0.110(3) 0.040(3) 0.040(3) 0.048(3)
Rh 0.0249(4) 0.0221(4) 0.0204(3) 0.0054(2) 0.0002(2) -0.0002(2)

loop_
_atom_site_label
_atom_site_type_symbol
_atom_site_fract_x
_atom_site_fract_y
_atom_site_fract_z
_atom_site_U_iso_or_equiv
_atom_site_thermal_displace_type
_atom_site_occupancy
_atom_site_calc_flag
_atom_site_refinement_flags
C1 C 0.0477(12) 0.4287(7) 0.2046(6) 0.049(2) Uani 1 d .
H1A H 0.1239(12) 0.4190(7) 0.1706(6) 0.058 Uiso 1 calc R
H1B H 0.0473(12) 0.5010(7) 0.2293(6) 0.058 Uiso 1 calc R
H1C H -0.0483(12) 0.3927(7) 0.1751(6) 0.058 Uiso 1 calc R
C2 C 0.0789(9) 0.3869(6) 0.2649(5) 0.037(2) Uani 1 d .
C3 C -0.0166(10) 0.3893(6) 0.3265(5) 0.038(2) Uani 1 d .
C4 C -0.1483(12) 0.4416(8) 0.3382(7) 0.056(2) Uani 1 d .
H4A H -0.1949(12) 0.4342(8) 0.3810(7) 0.067 Uiso 1 calc R
H4B H -0.2193(12) 0.4104(8) 0.2920(7) 0.067 Uiso 1 calc R
H4C H -0.1149(12) 0.5137(8) 0.3488(7) 0.067 Uiso 1 calc R
C5 C 0.5911(11) 0.1604(8) 0.3742(6) 0.052(2) Uani 1 d .
H5A H 0.6373(11) 0.1694(8) 0.3316(6) 0.062 Uiso 1 calc R
H5B H 0.5724(11) 0.0886(8) 0.3661(6) 0.062 Uiso 1 calc R
H5C H 0.6566(11) 0.1998(8) 0.4216(6) 0.062 Uiso 1 calc R
C6 C 0.4478(9) 0.1965(6) 0.3789(4) 0.034(2) Uani 1 d .
C7 C 0.3466(9) 0.1938(6) 0.4383(4) 0.033(2) Uani 1 d .
C8 C 0.3823(11) 0.1543(8) 0.4990(6) 0.051(2) Uani 1 d .
H8A H 0.3035(11) 0.1591(8) 0.5314(6) 0.061 Uiso 1 calc R
H8B H 0.4751(11) 0.1949(8) 0.5301(6) 0.061 Uiso 1 calc R
H8C H 0.3914(11) 0.0834(8) 0.4747(6) 0.061 Uiso 1 calc R
C9 C -0.0813(9) 0.0351(5) 0.2860(4) 0.031(2) Uani 1 d .
C10 C -0.1899(11) -0.0414(7) 0.2309(5) 0.049(2) Uani 1 d .
H10 H -0.1985(11) -0.0465(7) 0.1798(5) 0.058 Uiso 1 calc R
C11 C -0.2857(12) -0.1104(8) 0.2522(6) 0.066(3) Uani 1 d .
H11 H -0.3576(12) -0.1622(8) 0.2151(6) 0.079 Uiso 1 calc R
C12 C -0.2749(12) -0.1024(7) 0.3284(6) 0.056(3) Uani 1 d .
H12 H -0.3420(12) -0.1467(7) 0.3430(6) 0.067 Uiso 1 calc R
C13 C -0.1649(13) -0.0289(8) 0.3819(5) 0.055(3) Uani 1 d .
H13 H -0.1540(13) -0.0258(8) 0.4324(5) 0.066 Uiso 1 calc R
C14 C -0.0695(11) 0.0413(6) 0.3618(5) 0.043(2) Uani 1 d .
H14 H 0.0026(11) 0.0925(6) 0.3992(5) 0.052 Uiso 1 calc R
C15 C -0.0526(8) 0.1320(5) 0.1780(4) 0.0282(15) Uani 1 d .
C16 C -0.0149(11) 0.1093(7) 0.1027(4) 0.041(2) Uani 1 d .
H16 H 0.0684(11) 0.0803(7) 0.0882(4) 0.049 Uiso 1 calc R
C17 C -0.1030(13) 0.1302(8) 0.0494(5) 0.053(2) Uani 1 d .
H17 H -0.0760(13) 0.1171(8) 0.0000(5) 0.064 Uiso 1 calc R
C18 C -0.2298(12) 0.1701(7) 0.0694(5) 0.051(2) Uani 1 d .
H18 H -0.2888(12) 0.1827(7) 0.0332(5) 0.061 Uiso 1 calc R
C19 C -0.2683(10) 0.1911(7) 0.1429(5) 0.042(2) Uani 1 d .
H19 H -0.3537(10) 0.2177(7) 0.1566(5) 0.051 Uiso 1 calc R
C20 C -0.1776(9) 0.1721(6) 0.1978(4) 0.037(2) Uani 1 d .
H20 H -0.2032(9) 0.1870(6) 0.2477(4) 0.044 Uiso 1 calc R
C21 C 0.1780(9) 0.0246(6) 0.2075(4) 0.034(2) Uani 1 d .
C22 C 0.1663(13) -0.0718(8) 0.2137(6) 0.055(3) Uani 1 d .
H22 H 0.0929(13) -0.0930(8) 0.2403(6) 0.066 Uiso 1 calc R
C23 C 0.2640(17) -0.1346(9) 0.1804(8) 0.077(4) Uani 1 d .
H23 H 0.2559(17) -0.1980(9) 0.1851(8) 0.093 Uiso 1 calc R
C24 C 0.3737(14) -0.1062(9) 0.1400(6) 0.062(3) Uani 1 d .
H24 H 0.4372(14) -0.1506(9) 0.1172(6) 0.074 Uiso 1 calc R
C25 C 0.3889(11) -0.0112(7) 0.1338(5) 0.047(2) Uani 1 d .
H25 H 0.4638(11) 0.0092(7) 0.1077(5) 0.057 Uiso 1 calc R
C26 C 0.2913(10) 0.0528(6) 0.1667(4) 0.038(2) Uani 1 d .
H26 H 0.3008(10) 0.1161(6) 0.1618(4) 0.046 Uiso 1 calc R
C27 C 0.3193(10) 0.4322(6) 0.4280(5) 0.043(2) Uani 1 d .
H27A H 0.3318(10) 0.4773(6) 0.3997(5) 0.051 Uiso 1 calc R
H27B H 0.2530(10) 0.4581(6) 0.4663(5) 0.051 Uiso 1 calc R
C28 C 0.4693(9) 0.4447(5) 0.4712(4) 0.035(2) Uani 1 d .
H28A H 0.5400(9) 0.4242(5) 0.4342(4) 0.042 Uiso 1 calc R
H28B H 0.4605(9) 0.3989(5) 0.4989(4) 0.042 Uiso 1 calc R
C29 C -0.0853(14) 0.2380(8) 0.6072(6) 0.062(3) Uani 1 d .
H31 H -0.0125(14) 0.2183(8) 0.5705(6) 0.075 Uiso 1 calc R
C30 C 0.3096(16) 0.2518(10) 0.0324(7) 0.076(3) Uani 1 d .
H30 H 0.2736(16) 0.2688(10) 0.0832(7) 0.091 Uiso 1 calc R
C31 C 0.5067(15) 0.5573(10) 0.2358(10) 0.088(4) Uani 1 d .
H29 H 0.4447(15) 0.4878(10) 0.2194(10) 0.105 Uiso 1 calc R
N1 N 0.1923(7) 0.3432(4) 0.2674(4) 0.0320(14) Uani 1 d .
N2 N 0.0233(7) 0.3430(5) 0.3691(4) 0.0334(14) Uani 1 d .
N3 N 0.4000(7) 0.2397(4) 0.3339(3) 0.0285(13) Uani 1 d .
N4 N 0.2318(7) 0.2357(5) 0.4358(3) 0.0304(13) Uani 1 d .
O1 O 0.2948(6) 0.3354(4) 0.2173(3) 0.0372(13) Uani 1 d .
O2 O -0.0551(7) 0.3410(5) 0.4296(3) 0.0465(15) Uani 1 d .
H2 H -0.0176(7) 0.3091(5) 0.4517(3) 0.056 Uiso 1 calc R
O3 O 0.4894(6) 0.2567(4) 0.2811(3) 0.0373(12) Uani 1 d .
H3 H 0.4471(6) 0.2839(4) 0.2567(3) 0.045 Uiso 1 calc R
O4 O 0.1355(7) 0.2491(4) 0.4879(3) 0.0389(13) Uani 1 d .
P P 0.0607(2) 0.11496(13) 0.25515(10) 0.0257(4) Uani 1 d .
Cl1 Cl -0.1744(4) 0.3288(3) 0.5895(2) 0.0753(8) Uani 1 d .
Cl2 Cl -0.2251(5) 0.1261(3) 0.5946(2) 0.0993(13) Uani 1 d .
Cl3 Cl 0.0041(5) 0.2854(3) 0.7015(2) 0.0989(13) Uani 1 d .
Cl4 Cl 0.3258(4) 0.1246(3) -0.0020(2) 0.0779(9) Uani 1 d .
Cl5 Cl 0.4826(8) 0.3281(4) 0.0449(5) 0.183(3) Uani 1 d .
Cl6 Cl 0.1767(8) 0.2693(5) -0.0301(3) 0.140(2) Uani 1 d .
Cl7 Cl 0.6586(7) 0.5527(6) 0.1860(3) 0.157(3) Uani 1 d .
Cl8 Cl 0.3980(6) 0.6421(5) 0.2282(5) 0.165(3) Uani 1 d .
Cl9 Cl 0.5811(6) 0.6034(4) 0.3369(3) 0.1160(15) Uani 1 d .
Rh Rh 0.20663(6) 0.28420(4) 0.34859(3) 0.0240(3) Uani 1 d .

loop_
_atom_type_symbol
_atom_type_description
_atom_type_scat_dispersion_real
_atom_type_scat_dispersion_imag
_atom_type_scat_source
C C 0.0033 0.0016 'International Tables Vol C Tables 4.2.6.8 and 6.1.1.4'
H H 0.0000 0.0000 'International Tables Vol C Tables 4.2.6.8 and 6.1.1.4'
N N 0.0061 0.0033 'International Tables Vol C Tables 4.2.6.8 and 6.1.1.4'
O O 0.0106 0.0060 'International Tables Vol C Tables 4.2.6.8 and 6.1.1.4'
P P 0.1023 0.0942 'International Tables Vol C Tables 4.2.6.8 and 6.1.1.4'
Cl Cl 0.1484 0.1585 'International Tables Vol C Tables 4.2.6.8 and 6.1.1.4'
Rh Rh -1.1178 0.9187 'International Tables Vol C Tables 4.2.6.8 and 6.1.1.4'

loop_
_geom_angle_atom_site_label_1
_geom_angle_atom_site_label_2
_geom_angle_atom_site_label_3
_geom_angle
_geom_angle_site_symmetry_3
N1 C2 C3 113.3(7) .
N1 C2 C1 123.0(8) .
C3 C2 C1 123.6(8) .
N2 C3 C2 114.0(7) .
N2 C3 C4 123.3(8) .
C2 C3 C4 122.8(8) .
N3 C6 C5 123.5(8) .
N3 C6 C7 112.5(7) .
C5 C6 C7 123.9(7) .
N4 C7 C8 123.4(8) .
N4 C7 C6 114.2(6) .
C8 C7 C6 122.3(8) .
C14 C9 C10 119.4(7) .
C14 C9 P 120.6(6) .
C10 C9 P 119.5(6) .
C9 C10 C11 119.8(8) .
C12 C11 C10 120.4(8) .
C13 C12 C11 119.4(8) .
C12 C13 C14 120.8(8) .
C9 C14 C13 120.1(8) .
C20 C15 C16 119.5(7) .
C20 C15 P 116.7(5) .
C16 C15 P 123.8(7) .
C17 C16 C15 119.7(9) .
C18 C17 C16 120.8(8) .
C19 C18 C17 119.6(8) .
C18 C19 C20 119.9(9) .
C15 C20 C19 120.5(7) .
C22 C21 C26 117.8(8) .
C22 C21 P 122.1(7) .
C26 C21 P 120.0(6) .
C23 C22 C21 119.7(10) .
C22 C23 C24 121.9(10) .
C23 C24 C25 119.7(9) .
C26 C25 C24 119.3(9) .
C25 C26 C21 121.7(8) .
C28 C27 Rh 119.9(5) .
C27 C28 C28 112.9(8) 2_666
Cl3 C29 Cl1 111.9(6) .
Cl3 C29 Cl2 107.4(6) .
Cl1 C29 Cl2 108.5(7) .
Cl5 C30 Cl4 109.2(8) .
Cl5 C30 Cl6 113.6(9) .
Cl4 C30 Cl6 109.7(7) .
Cl7 C31 Cl8 114.8(9) .
Cl7 C31 Cl9 105.9(8) .
Cl8 C31 Cl9 106.6(8) .
C2 N1 O1 122.6(6) .
C2 N1 Rh 116.7(6) .
O1 N1 Rh 120.7(5) .
C3 N2 O2 119.8(7) .
C3 N2 Rh 117.7(6) .
O2 N2 Rh 122.3(5) .
C6 N3 O3 119.0(7) .
C6 N3 Rh 118.2(5) .
O3 N3 Rh 122.7(5) .
C7 N4 O4 123.4(6) .
C7 N4 Rh 116.3(5) .
O4 N4 Rh 120.2(5) .
C21 P C9 102.3(4) .
C21 P C15 106.9(3) .
C9 P C15 101.0(3) .
C21 P Rh 113.2(3) .
C9 P Rh 121.3(2) .
C15 P Rh 110.7(2) .
N3 Rh N2 174.4(2) .
N3 Rh N1 100.8(3) .
N2 Rh N1 78.2(3) .
N3 Rh N4 78.5(3) .
N2 Rh N4 102.1(3) .
N1 Rh N4 175.4(2) .
N3 Rh C27 90.0(3) .
N2 Rh C27 84.5(3) .
N1 Rh C27 88.7(3) .
N4 Rh C27 86.8(3) .
N3 Rh P 93.4(2) .
N2 Rh P 92.2(2) .
N1 Rh P 89.9(2) .
N4 Rh P 94.7(2) .
C27 Rh P 176.6(2) .

loop_
_geom_bond_atom_site_label_1
_geom_bond_atom_site_label_2
_geom_bond_distance
_geom_bond_site_symmetry_2
C1 C2 1.495(11) .
C2 N1 1.301(11) .
C2 C3 1.477(12) .
C3 N2 1.282(11) .
C3 C4 1.501(12) .
C5 C6 1.479(12) .
C6 N3 1.310(10) .
C6 C7 1.490(11) .
C7 N4 1.296(11) .
C7 C8 1.489(11) .
C9 C14 1.385(11) .
C9 C10 1.388(11) .
C9 P 1.839(8) .
C10 C11 1.388(12) .
C11 C12 1.386(14) .
C12 C13 1.366(14) .
C13 C14 1.386(12) .
C15 C20 1.368(12) .
C15 C16 1.399(10) .
C15 P 1.846(7) .
C16 C17 1.396(13) .
C17 C18 1.382(15) .
C18 C19 1.374(13) .
C19 C20 1.418(11) .
C21 C22 1.408(12) .
C21 C26 1.410(12) .
C21 P 1.817(8) .
C22 C23 1.377(15) .
C23 C24 1.38(2) .
C24 C25 1.385(15) .
C25 C26 1.384(12) .
C27 C28 1.502(11) .
C27 Rh 2.117(7) .
C28 C28 1.527(13) 2_666
C29 Cl3 1.736(12) .
C29 Cl1 1.757(12) .
C29 Cl2 1.796(12) .
C30 Cl5 1.71(2) .
C30 Cl4 1.716(13) .
C30 Cl6 1.752(15) .
C31 Cl7 1.71(2) .
C31 Cl8 1.73(2) .
C31 Cl9 1.81(2) .
N1 O1 1.348(9) .
N1 Rh 2.002(6) .
N2 O2 1.379(8) .
N2 Rh 1.987(7) .
N3 O3 1.379(8) .
N3 Rh 1.972(7) .
N4 O4 1.330(8) .
N4 Rh 2.013(6) .
P Rh 2.484(2) .
